data_7023638
loop_
_publ_author_name
'Takayama, Asuka'
'Suzuki, Takayoshi'
'Ikeda, Miyu'
'Sunatsuki, Yukinari'
'Kojima, Masaaki'

_publ_section_title
;
 Comparison of ancillary ligand effects between 2,2'-bipyridine and
 2-(2'-pyridyl)phenyl in the linkage and bridging isomerism of
 5-methyltetrazolato iridium(III) and/or rhodium(III) complexes.
;
_journal_issue 40
_journal_name_full 'Dalton transactions (Cambridge, England : 2003)'
_journal_page_first 14556
_journal_page_last 14567
_journal_paper_doi 10.1039/c3dt51667a
_journal_volume 42
_journal_year 2013
_chemical_formula_moiety 'C42 H49 Ir N8 Rh 3+, 3(F6 P 1-), C2 H3 N'
_chemical_formula_sum 'C44 H52 F18 Ir N9 P3 Rh'
_chemical_formula_weight 1436.97
_chemical_name_systematic
;
 ?
;
_space_group_IT_number 14
_symmetry_cell_setting monoclinic
_symmetry_space_group_name_Hall '-P 2ybc'
_symmetry_space_group_name_H-M 'P 1 21/c 1'
_atom_sites_solution_hydrogens geom
_atom_sites_solution_primary direct
_atom_sites_solution_secondary difmap
_audit_creation_method SHELXL-97
_cell_angle_alpha 90.00
_cell_angle_beta 109.3110(10)
_cell_angle_gamma 90.00
_cell_formula_units_Z 4
_cell_length_a 12.9890(4)
_cell_length_b 21.3738(5)
_cell_length_c 20.4689(4)
_cell_measurement_reflns_used 53615
_cell_measurement_temperature 183(2)
_cell_measurement_theta_max 27.5
_cell_measurement_theta_min 3.0
_cell_volume 5362.9(2)
_computing_cell_refinement 'Process auto'
_computing_data_collection 'Process auto'
_computing_data_reduction CrystalStructure
_computing_molecular_graphics 'ortep-3 for win'
_computing_publication_material SHELXL-97
_computing_structure_refinement SHELXL-97
_computing_structure_solution SIR2004
_diffrn_ambient_temperature 183(2)
_diffrn_detector_area_resol_mean 10.00
_diffrn_measured_fraction_theta_full 0.996
_diffrn_measured_fraction_theta_max 0.996
_diffrn_measurement_device_type 'Rigaku R-axis rapid'
_diffrn_measurement_method \w
_diffrn_radiation_monochromator graphite
_diffrn_radiation_source 'fine-focus sealed tube'
_diffrn_radiation_type 'Mo K\a'
_diffrn_radiation_wavelength 0.71075
_diffrn_reflns_av_R_equivalents 0.0842
_diffrn_reflns_av_sigmaI/netI 0.0499
_diffrn_reflns_limit_h_max 16
_diffrn_reflns_limit_h_min -16
_diffrn_reflns_limit_k_max 27
_diffrn_reflns_limit_k_min -27
_diffrn_reflns_limit_l_max 25
_diffrn_reflns_limit_l_min -26
_diffrn_reflns_number 85347
_diffrn_reflns_theta_full 27.48
_diffrn_reflns_theta_max 27.48
_diffrn_reflns_theta_min 3.05
_exptl_absorpt_coefficient_mu 2.981
_exptl_absorpt_correction_T_max 0.7548
_exptl_absorpt_correction_T_min 0.5871
_exptl_absorpt_correction_type numerical
_exptl_absorpt_process_details 'NUMABS (Rigaku, 1999)'
_exptl_crystal_colour yellow
_exptl_crystal_density_diffrn 1.780
_exptl_crystal_density_method 'not measured'
_exptl_crystal_description needle
_exptl_crystal_F_000 2832
_exptl_crystal_size_max 0.20
_exptl_crystal_size_mid 0.10
_exptl_crystal_size_min 0.10
_refine_diff_density_max 1.402
_refine_diff_density_min -1.560
_refine_diff_density_rms 0.162
_refine_ls_extinction_method none
_refine_ls_goodness_of_fit_ref 1.126
_refine_ls_hydrogen_treatment constr
_refine_ls_matrix_type full
_refine_ls_number_parameters 670
_refine_ls_number_reflns 12261
_refine_ls_number_restraints 0
_refine_ls_restrained_S_all 1.126
_refine_ls_R_factor_all 0.0689
_refine_ls_R_factor_gt 0.0477
_refine_ls_shift/su_max 0.001
_refine_ls_shift/su_mean 0.000
_refine_ls_structure_factor_coef Fsqd
_refine_ls_weighting_details 'calc w=1/[\s^2^(Fo^2^)+(0.0671P)^2^+6.2915P] where P=(Fo^2^+2Fc^2^)/3'
_refine_ls_weighting_scheme calc
_refine_ls_wR_factor_gt 0.1152
_refine_ls_wR_factor_ref 0.1354
_reflns_number_gt 9389
_reflns_number_total 12261
_reflns_threshold_expression 'I > 2\s(I)'
_cod_data_source_file c3dt51667a.txt
_cod_data_source_block comp9
_cod_original_cell_volume 5363.0(2)
_cod_database_code 7023638

loop_
_symmetry_equiv_pos_as_xyz
'x, y, z'
'-x, y+1/2, -z+1/2'
'-x, -y, -z'
'x, -y-1/2, z-1/2'

loop_
_atom_site_label
_atom_site_type_symbol
_atom_site_fract_x
_atom_site_fract_y
_atom_site_fract_z
_atom_site_U_iso_or_equiv
_atom_site_adp_type
_atom_site_occupancy
_atom_site_symmetry_multiplicity
_atom_site_calc_flag
_atom_site_refinement_flags
Ir1 Ir 0.364957(19) 0.326180(12) 0.482250(13) 0.02665(9) Uani 0.57 1 d P
Ir2 Ir 0.04183(2) 0.136533(14) 0.325901(14) 0.02866(9) Uani 0.43 1 d P
Rh1 Rh 0.04183(2) 0.136533(14) 0.325901(14) 0.02866(9) Uani 0.57 1 d P
Rh2 Rh 0.364957(19) 0.326180(12) 0.482250(13) 0.02665(9) Uani 0.43 1 d P
P1 P 0.53440(14) -0.00395(10) 0.28953(10) 0.0558(5) Uani 1 1 d .
P2 P 0.96805(13) 0.11197(7) 0.63345(8) 0.0361(3) Uani 1 1 d .
P3 P 0.13806(12) 0.61377(8) 0.50987(8) 0.0365(3) Uani 1 1 d .
F1 F 0.5639(4) 0.0237(3) 0.2258(3) 0.102(2) Uani 1 1 d .
F2 F 0.4461(4) 0.0478(2) 0.2846(3) 0.0860(15) Uani 1 1 d .
F3 F 0.4436(4) -0.0442(3) 0.2365(3) 0.0935(17) Uani 1 1 d .
F4 F 0.5035(4) -0.0356(2) 0.3515(2) 0.0732(13) Uani 1 1 d .
F5 F 0.6242(5) -0.0547(3) 0.2968(3) 0.117(2) Uani 1 1 d .
F6 F 0.6218(4) 0.0376(3) 0.3428(3) 0.117(2) Uani 1 1 d .
F7 F 0.9413(4) 0.17999(18) 0.6023(3) 0.0719(13) Uani 1 1 d .
F8 F 0.8721(4) 0.0865(3) 0.5695(2) 0.0855(16) Uani 1 1 d .
F9 F 0.8833(3) 0.12128(19) 0.67459(19) 0.0526(9) Uani 1 1 d .
F10 F 0.9920(4) 0.0444(2) 0.6640(3) 0.0937(18) Uani 1 1 d .
F11 F 1.0616(3) 0.1402(3) 0.6963(2) 0.0840(16) Uani 1 1 d .
F12 F 1.0522(3) 0.10297(17) 0.59162(19) 0.0514(9) Uani 1 1 d .
F13 F 0.1092(4) 0.6395(2) 0.5735(2) 0.0738(13) Uani 1 1 d .
F14 F 0.2147(4) 0.6707(2) 0.5099(3) 0.0888(16) Uani 1 1 d .
F15 F 0.2369(3) 0.5748(2) 0.5585(2) 0.0751(13) Uani 1 1 d .
F16 F 0.1628(4) 0.5861(2) 0.4440(2) 0.0751(13) Uani 1 1 d .
F17 F 0.0619(3) 0.55520(18) 0.5085(2) 0.0613(11) Uani 1 1 d .
F18 F 0.0376(3) 0.6507(2) 0.4594(2) 0.0679(12) Uani 1 1 d .
N1 N 0.3341(4) 0.2439(2) 0.3553(2) 0.0408(12) Uani 1 1 d .
N2 N 0.2947(3) 0.25833(19) 0.4069(2) 0.0288(9) Uani 1 1 d .
N3 N 0.2041(3) 0.2301(2) 0.4014(2) 0.0326(10) Uani 1 1 d .
N4 N 0.1816(4) 0.1950(2) 0.3443(2) 0.0323(10) Uani 1 1 d .
N5 N 0.5831(10) 0.1987(6) 0.2040(7) 0.147(4) Uiso 1 1 d .
N31 N 0.4922(3) 0.2616(2) 0.5216(2) 0.0323(10) Uani 1 1 d .
N40 N 0.3087(4) 0.2702(2) 0.5486(2) 0.0332(10) Uani 1 1 d .
N41 N 0.1535(3) 0.0810(2) 0.4004(2) 0.0301(10) Uani 1 1 d .
N50 N 0.1017(3) 0.0758(2) 0.2657(2) 0.0303(10) Uani 1 1 d .
C1 C 0.6089(14) 0.1967(8) 0.3372(8) 0.169(6) Uiso 1 1 d .
H1A H 0.6351 0.2365 0.3605 0.203 Uiso 1 1 calc R
H1B H 0.6611 0.1635 0.3587 0.203 Uiso 1 1 calc R
H1C H 0.5378 0.1866 0.3415 0.203 Uiso 1 1 calc R
C2 C 0.5976(13) 0.2021(8) 0.2610(10) 0.149(5) Uiso 1 1 d .
C5 C 0.2620(5) 0.2030(3) 0.3164(3) 0.0335(12) Uani 1 1 d .
C6 C 0.2773(6) 0.1735(3) 0.2551(3) 0.0517(17) Uani 1 1 d .
H6A H 0.2097 0.1769 0.2157 0.062 Uiso 1 1 calc R
H6B H 0.2960 0.1293 0.2649 0.062 Uiso 1 1 calc R
H6C H 0.3364 0.1948 0.2441 0.062 Uiso 1 1 calc R
C11 C 0.4314(5) 0.4022(3) 0.4400(3) 0.0393(14) Uani 1 1 d .
C12 C 0.4567(5) 0.4120(2) 0.5140(3) 0.0391(14) Uani 1 1 d .
C13 C 0.3566(5) 0.4168(3) 0.5282(3) 0.0406(14) Uani 1 1 d .
C14 C 0.2689(5) 0.4109(2) 0.4643(3) 0.0411(15) Uani 1 1 d .
C15 C 0.3158(5) 0.4035(2) 0.4101(3) 0.0393(14) Uani 1 1 d .
C16 C 0.5112(6) 0.4006(3) 0.4007(4) 0.0574(19) Uani 1 1 d .
H16A H 0.5822 0.3859 0.4313 0.069 Uiso 1 1 calc R
H16B H 0.5191 0.4428 0.3841 0.069 Uiso 1 1 calc R
H16C H 0.4842 0.3722 0.3611 0.069 Uiso 1 1 calc R
C17 C 0.5693(5) 0.4160(3) 0.5656(4) 0.0549(18) Uani 1 1 d .
H17A H 0.6177 0.3875 0.5519 0.066 Uiso 1 1 calc R
H17B H 0.5675 0.4042 0.6114 0.066 Uiso 1 1 calc R
H17C H 0.5964 0.4589 0.5671 0.066 Uiso 1 1 calc R
C18 C 0.3448(7) 0.4266(4) 0.5983(4) 0.064(2) Uani 1 1 d .
H18A H 0.2813 0.4032 0.6009 0.076 Uiso 1 1 calc R
H18B H 0.3347 0.4712 0.6052 0.076 Uiso 1 1 calc R
H18C H 0.4106 0.4116 0.6343 0.076 Uiso 1 1 calc R
C19 C 0.1502(5) 0.4199(3) 0.4539(4) 0.0582(19) Uani 1 1 d .
H19A H 0.1065 0.3970 0.4125 0.070 Uiso 1 1 calc R
H19B H 0.1323 0.4645 0.4479 0.070 Uiso 1 1 calc R
H19C H 0.1341 0.4041 0.4944 0.070 Uiso 1 1 calc R
C20 C 0.2556(6) 0.3979(3) 0.3346(4) 0.0594(19) Uani 1 1 d .
H20A H 0.1809 0.3838 0.3276 0.071 Uiso 1 1 calc R
H20B H 0.2925 0.3675 0.3142 0.071 Uiso 1 1 calc R
H20C H 0.2537 0.4388 0.3125 0.071 Uiso 1 1 calc R
C21 C -0.1079(5) 0.1750(3) 0.2558(3) 0.0334(12) Uani 1 1 d .
C22 C -0.0692(5) 0.2148(2) 0.3146(3) 0.0332(12) Uani 1 1 d .
C23 C -0.0641(4) 0.1798(2) 0.3751(3) 0.0309(12) Uani 1 1 d .
C24 C -0.1026(4) 0.1177(3) 0.3541(3) 0.0334(12) Uani 1 1 d .
C25 C -0.1285(4) 0.1142(3) 0.2801(3) 0.0332(12) Uani 1 1 d .
C26 C -0.1363(6) 0.1955(3) 0.1821(3) 0.0472(16) Uani 1 1 d .
H26A H -0.1385 0.1590 0.1527 0.057 Uiso 1 1 calc R
H26B H -0.0811 0.2250 0.1779 0.057 Uiso 1 1 calc R
H26C H -0.2079 0.2159 0.1674 0.057 Uiso 1 1 calc R
C27 C -0.0410(6) 0.2814(3) 0.3123(3) 0.0484(16) Uani 1 1 d .
H27A H 0.0140 0.2932 0.3563 0.058 Uiso 1 1 calc R
H27B H -0.1065 0.3070 0.3046 0.058 Uiso 1 1 calc R
H27C H -0.0117 0.2881 0.2744 0.058 Uiso 1 1 calc R
C28 C -0.0386(5) 0.2064(3) 0.4463(3) 0.0423(14) Uani 1 1 d .
H28A H 0.0175 0.2388 0.4538 0.051 Uiso 1 1 calc R
H28B H -0.0119 0.1730 0.4806 0.051 Uiso 1 1 calc R
H28C H -0.1048 0.2248 0.4512 0.051 Uiso 1 1 calc R
C29 C -0.1162(5) 0.0665(3) 0.3998(3) 0.0428(14) Uani 1 1 d .
H29A H -0.0611 0.0708 0.4458 0.051 Uiso 1 1 calc R
H29B H -0.1074 0.0260 0.3799 0.051 Uiso 1 1 calc R
H29C H -0.1892 0.0690 0.4039 0.051 Uiso 1 1 calc R
C30 C -0.1753(5) 0.0588(3) 0.2370(3) 0.0446(15) Uani 1 1 d .
H30A H -0.1530 0.0589 0.1956 0.054 Uiso 1 1 calc R
H30B H -0.2550 0.0603 0.2230 0.054 Uiso 1 1 calc R
H30C H -0.1486 0.0206 0.2637 0.054 Uiso 1 1 calc R
C31 C 0.5836(5) 0.2605(3) 0.5042(3) 0.0401(14) Uani 1 1 d .
H31 H 0.5928 0.2906 0.4724 0.048 Uiso 1 1 calc R
C32 C 0.6636(5) 0.2169(3) 0.5315(4) 0.0549(18) Uani 1 1 d .
H32 H 0.7291 0.2178 0.5204 0.066 Uiso 1 1 calc R
C33 C 0.6481(6) 0.1718(4) 0.5750(5) 0.070(2) Uani 1 1 d .
H33 H 0.7015 0.1403 0.5933 0.084 Uiso 1 1 calc R
C34 C 0.5549(6) 0.1731(3) 0.5913(4) 0.059(2) Uani 1 1 d .
H34 H 0.5433 0.1418 0.6211 0.071 Uiso 1 1 calc R
C35 C 0.4774(5) 0.2182(3) 0.5658(3) 0.0393(13) Uani 1 1 d .
C36 C 0.3759(5) 0.2250(3) 0.5817(3) 0.0386(13) Uani 1 1 d .
C37 C 0.3468(6) 0.1859(3) 0.6278(4) 0.0519(17) Uani 1 1 d .
H37 H 0.3955 0.1541 0.6521 0.062 Uiso 1 1 calc R
C38 C 0.2484(6) 0.1933(4) 0.6380(3) 0.0569(19) Uani 1 1 d .
H38 H 0.2287 0.1669 0.6692 0.068 Uiso 1 1 calc R
C39 C 0.1781(5) 0.2398(3) 0.6021(3) 0.0500(17) Uani 1 1 d .
H39 H 0.1087 0.2455 0.6073 0.060 Uiso 1 1 calc R
C40 C 0.2128(5) 0.2782(3) 0.5581(3) 0.0423(14) Uani 1 1 d .
H40 H 0.1664 0.3111 0.5342 0.051 Uiso 1 1 calc R
C41 C 0.1752(5) 0.0870(3) 0.4687(3) 0.0372(13) Uani 1 1 d .
H41 H 0.1318 0.1146 0.4850 0.045 Uiso 1 1 calc R
C42 C 0.2585(5) 0.0546(3) 0.5160(3) 0.0441(15) Uani 1 1 d .
H42 H 0.2713 0.0585 0.5643 0.053 Uiso 1 1 calc R
C43 C 0.3232(5) 0.0161(3) 0.4913(3) 0.0495(16) Uani 1 1 d .
H43 H 0.3825 -0.0059 0.5228 0.059 Uiso 1 1 calc R
C44 C 0.3016(5) 0.0096(3) 0.4207(3) 0.0415(14) Uani 1 1 d .
H44 H 0.3459 -0.0163 0.4033 0.050 Uiso 1 1 calc R
C45 C 0.2141(4) 0.0417(2) 0.3764(3) 0.0309(12) Uani 1 1 d .
C46 C 0.1790(4) 0.0356(3) 0.3007(3) 0.0336(12) Uani 1 1 d .
C47 C 0.2198(5) -0.0093(3) 0.2665(3) 0.0411(14) Uani 1 1 d .
H47 H 0.2752 -0.0373 0.2920 0.049 Uiso 1 1 calc R
C48 C 0.1793(5) -0.0126(3) 0.1953(3) 0.0460(15) Uani 1 1 d .
H48 H 0.2063 -0.0432 0.1714 0.055 Uiso 1 1 calc R
C49 C 0.0996(5) 0.0285(3) 0.1592(3) 0.0438(15) Uani 1 1 d .
H49 H 0.0702 0.0266 0.1102 0.053 Uiso 1 1 calc R
C50 C 0.0633(5) 0.0726(3) 0.1958(3) 0.0379(13) Uani 1 1 d .
H50 H 0.0094 0.1018 0.1710 0.046 Uiso 1 1 calc R

loop_
_atom_site_aniso_label
_atom_site_aniso_U_11
_atom_site_aniso_U_22
_atom_site_aniso_U_33
_atom_site_aniso_U_23
_atom_site_aniso_U_13
_atom_site_aniso_U_12
Ir1 0.01934(13) 0.02667(15) 0.03214(16) -0.00260(10) 0.00608(10) -0.00277(10)
Ir2 0.02937(17) 0.03003(17) 0.02479(16) -0.00265(11) 0.00655(12) -0.00366(12)
Rh1 0.02937(17) 0.03003(17) 0.02479(16) -0.00265(11) 0.00655(12) -0.00366(12)
Rh2 0.01934(13) 0.02667(15) 0.03214(16) -0.00260(10) 0.00608(10) -0.00277(10)
P1 0.0342(9) 0.0752(13) 0.0550(11) 0.0281(10) 0.0106(8) 0.0053(9)
P2 0.0370(8) 0.0369(8) 0.0357(8) 0.0013(6) 0.0135(6) -0.0014(6)
P3 0.0319(8) 0.0413(9) 0.0370(8) 0.0071(6) 0.0123(6) 0.0000(6)
F1 0.053(3) 0.161(5) 0.090(3) 0.079(4) 0.023(3) 0.009(3)
F2 0.061(3) 0.073(3) 0.119(4) 0.027(3) 0.025(3) 0.015(2)
F3 0.076(3) 0.131(5) 0.083(3) -0.028(3) 0.038(3) -0.021(3)
F4 0.073(3) 0.096(3) 0.059(3) 0.030(2) 0.033(2) 0.010(3)
F5 0.104(4) 0.138(5) 0.138(5) 0.083(4) 0.080(4) 0.074(4)
F6 0.059(3) 0.149(6) 0.121(5) 0.014(4) -0.002(3) -0.029(3)
F7 0.092(3) 0.048(2) 0.096(3) 0.026(2) 0.058(3) 0.017(2)
F8 0.062(3) 0.129(4) 0.065(3) -0.042(3) 0.021(2) -0.034(3)
F9 0.045(2) 0.068(3) 0.052(2) 0.0060(19) 0.0262(18) 0.0001(19)
F10 0.103(4) 0.059(3) 0.151(5) 0.053(3) 0.085(4) 0.032(3)
F11 0.047(2) 0.158(5) 0.046(2) -0.027(3) 0.014(2) -0.027(3)
F12 0.055(2) 0.053(2) 0.057(2) -0.0071(18) 0.0327(19) 0.0010(18)
F13 0.114(4) 0.062(3) 0.055(3) -0.013(2) 0.043(3) -0.006(3)
F14 0.072(3) 0.065(3) 0.128(4) 0.023(3) 0.032(3) -0.025(2)
F15 0.049(2) 0.090(3) 0.074(3) 0.036(3) 0.004(2) 0.011(2)
F16 0.101(4) 0.082(3) 0.063(3) 0.018(2) 0.055(3) 0.029(3)
F17 0.058(3) 0.051(2) 0.084(3) -0.001(2) 0.035(2) -0.0088(19)
F18 0.054(3) 0.074(3) 0.072(3) 0.022(2) 0.016(2) 0.024(2)
N1 0.050(3) 0.041(3) 0.040(3) -0.002(2) 0.025(2) -0.001(2)
N2 0.030(2) 0.024(2) 0.032(2) -0.0061(18) 0.0094(19) -0.0088(18)
N3 0.029(2) 0.032(2) 0.037(3) -0.015(2) 0.012(2) -0.013(2)
N4 0.035(3) 0.031(2) 0.031(2) -0.0012(19) 0.012(2) -0.006(2)
N31 0.023(2) 0.032(2) 0.039(3) -0.001(2) 0.0062(19) -0.0003(19)
N40 0.029(2) 0.038(3) 0.033(2) -0.005(2) 0.0097(19) -0.007(2)
N41 0.029(2) 0.030(2) 0.029(2) -0.0003(19) 0.0074(19) -0.0033(19)
N50 0.027(2) 0.035(2) 0.032(2) -0.0086(19) 0.0126(19) -0.0032(19)
C5 0.043(3) 0.031(3) 0.031(3) -0.004(2) 0.017(2) -0.009(2)
C6 0.065(5) 0.051(4) 0.048(4) -0.005(3) 0.031(3) -0.013(3)
C11 0.028(3) 0.029(3) 0.057(4) 0.009(3) 0.009(3) -0.004(2)
C12 0.036(3) 0.015(2) 0.059(4) -0.009(2) 0.006(3) -0.016(2)
C13 0.041(3) 0.022(3) 0.062(4) -0.017(3) 0.021(3) -0.007(2)
C14 0.030(3) 0.019(3) 0.071(4) -0.006(3) 0.012(3) 0.009(2)
C15 0.036(3) 0.018(3) 0.056(4) 0.008(2) 0.004(3) 0.002(2)
C16 0.049(4) 0.056(4) 0.071(5) 0.018(4) 0.024(4) -0.005(3)
C17 0.033(3) 0.047(4) 0.069(5) -0.006(3) -0.005(3) -0.012(3)
C18 0.071(5) 0.060(5) 0.065(5) -0.029(4) 0.028(4) -0.010(4)
C19 0.030(3) 0.046(4) 0.095(6) -0.006(4) 0.016(3) 0.008(3)
C20 0.060(5) 0.050(4) 0.054(4) 0.018(3) -0.001(3) 0.009(3)
C21 0.031(3) 0.037(3) 0.028(3) -0.004(2) 0.004(2) 0.007(2)
C22 0.043(3) 0.026(3) 0.033(3) -0.002(2) 0.015(2) 0.008(2)
C23 0.033(3) 0.032(3) 0.029(3) -0.001(2) 0.013(2) 0.005(2)
C24 0.024(3) 0.041(3) 0.037(3) 0.000(2) 0.012(2) 0.002(2)
C25 0.029(3) 0.034(3) 0.035(3) -0.005(2) 0.007(2) -0.001(2)
C26 0.063(4) 0.046(4) 0.029(3) -0.001(3) 0.010(3) 0.012(3)
C27 0.066(4) 0.037(3) 0.043(4) 0.000(3) 0.019(3) 0.005(3)
C28 0.050(4) 0.043(3) 0.034(3) -0.005(3) 0.015(3) 0.001(3)
C29 0.041(3) 0.041(3) 0.049(4) 0.008(3) 0.018(3) 0.000(3)
C30 0.035(3) 0.042(3) 0.050(4) -0.013(3) 0.004(3) -0.008(3)
C31 0.030(3) 0.040(3) 0.051(4) 0.004(3) 0.014(3) -0.001(3)
C32 0.030(3) 0.044(4) 0.087(5) 0.007(4) 0.014(3) 0.004(3)
C33 0.043(4) 0.054(5) 0.105(7) 0.017(4) 0.014(4) 0.013(3)
C34 0.048(4) 0.048(4) 0.073(5) 0.024(4) 0.009(4) 0.008(3)
C35 0.037(3) 0.031(3) 0.046(3) 0.003(3) 0.009(3) -0.006(3)
C36 0.037(3) 0.035(3) 0.039(3) -0.002(3) 0.007(3) -0.009(3)
C37 0.054(4) 0.049(4) 0.048(4) 0.009(3) 0.011(3) -0.016(3)
C38 0.061(5) 0.072(5) 0.039(4) 0.001(3) 0.018(3) -0.030(4)
C39 0.044(4) 0.069(5) 0.042(4) -0.012(3) 0.020(3) -0.023(3)
C40 0.033(3) 0.057(4) 0.037(3) -0.010(3) 0.011(3) -0.011(3)
C41 0.046(3) 0.036(3) 0.027(3) -0.001(2) 0.008(2) -0.005(3)
C42 0.051(4) 0.046(4) 0.030(3) 0.005(3) 0.006(3) 0.002(3)
C43 0.041(4) 0.057(4) 0.041(3) 0.014(3) 0.001(3) 0.007(3)
C44 0.039(3) 0.042(3) 0.043(3) 0.003(3) 0.013(3) 0.002(3)
C45 0.026(3) 0.029(3) 0.037(3) -0.004(2) 0.009(2) -0.004(2)
C46 0.028(3) 0.036(3) 0.037(3) -0.004(2) 0.011(2) -0.004(2)
C47 0.037(3) 0.040(3) 0.050(4) -0.003(3) 0.019(3) -0.003(3)
C48 0.050(4) 0.043(4) 0.054(4) -0.017(3) 0.029(3) -0.004(3)
C49 0.037(3) 0.064(4) 0.030(3) -0.015(3) 0.011(3) -0.007(3)
C50 0.035(3) 0.048(3) 0.026(3) -0.011(3) 0.004(2) -0.004(3)

loop_
_atom_type_symbol
_atom_type_description
_atom_type_scat_dispersion_real
_atom_type_scat_dispersion_imag
_atom_type_scat_source
C C 0.0033 0.0016 'International Tables Vol C Tables 4.2.6.8 and 6.1.1.4'
F F 0.0171 0.0103 'International Tables Vol C Tables 4.2.6.8 and 6.1.1.4'
H H 0.0000 0.0000 'International Tables Vol C Tables 4.2.6.8 and 6.1.1.4'
Ir Ir -1.4442 7.9887 'International Tables Vol C Tables 4.2.6.8 and 6.1.1.4'
N N 0.0061 0.0033 'International Tables Vol C Tables 4.2.6.8 and 6.1.1.4'
P P 0.1023 0.0942 'International Tables Vol C Tables 4.2.6.8 and 6.1.1.4'
Rh Rh -1.1178 0.9187 'International Tables Vol C Tables 4.2.6.8 and 6.1.1.4'

loop_
_geom_angle_atom_site_label_1
_geom_angle_atom_site_label_2
_geom_angle_atom_site_label_3
_geom_angle
N2 Ir1 N31 85.62(17)
N2 Ir1 N40 85.56(17)
N31 Ir1 N40 77.12(18)
N2 Ir1 C11 111.2(2)
N31 Ir1 C11 106.3(2)
N40 Ir1 C11 162.9(2)
N2 Ir1 C14 111.6(2)
N31 Ir1 C14 162.5(2)
N40 Ir1 C14 106.3(2)
C11 Ir1 C14 65.4(2)
N2 Ir1 C12 150.4(2)
N31 Ir1 C12 99.0(2)
N40 Ir1 C12 124.0(2)
C11 Ir1 C12 39.4(2)
C14 Ir1 C12 64.6(2)
N2 Ir1 C15 93.9(2)
N31 Ir1 C15 141.3(2)
N40 Ir1 C15 141.5(2)
C11 Ir1 C15 38.4(2)
C14 Ir1 C15 38.9(2)
C12 Ir1 C15 64.4(2)
N2 Ir1 C13 149.9(2)
N31 Ir1 C13 124.5(2)
N40 Ir1 C13 98.6(2)
C11 Ir1 C13 65.4(2)
C14 Ir1 C13 38.5(2)
C12 Ir1 C13 38.4(2)
C15 Ir1 C13 64.5(2)
N41 Ir2 N50 77.06(17)
N41 Ir2 N4 81.91(17)
N50 Ir2 N4 90.36(17)
N41 Ir2 C25 123.83(19)
N50 Ir2 C25 97.70(19)
N4 Ir2 C25 154.1(2)
N41 Ir2 C21 162.6(2)
N50 Ir2 C21 105.70(19)
N4 Ir2 C21 114.9(2)
C25 Ir2 C21 39.2(2)
N41 Ir2 C23 107.29(19)
N50 Ir2 C23 161.80(19)
N4 Ir2 C23 107.66(19)
C25 Ir2 C23 65.0(2)
C21 Ir2 C23 64.9(2)
N41 Ir2 C22 142.32(19)
N50 Ir2 C22 140.58(19)
N4 Ir2 C22 93.7(2)
C25 Ir2 C22 64.7(2)
C21 Ir2 C22 38.4(2)
C23 Ir2 C22 38.6(2)
N41 Ir2 C24 98.76(19)
N50 Ir2 C24 123.96(19)
N4 Ir2 C24 145.15(19)
C25 Ir2 C24 38.9(2)
C21 Ir2 C24 65.2(2)
C23 Ir2 C24 38.6(2)
C22 Ir2 C24 64.6(2)
F5 P1 F6 88.9(4)
F5 P1 F3 93.0(4)
F6 P1 F3 178.1(4)
F5 P1 F2 178.2(4)
F6 P1 F2 89.5(3)
F3 P1 F2 88.6(3)
F5 P1 F1 87.8(3)
F6 P1 F1 92.6(3)
F3 P1 F1 88.1(3)
F2 P1 F1 93.1(3)
F5 P1 F4 90.4(3)
F6 P1 F4 90.1(3)
F3 P1 F4 89.3(3)
F2 P1 F4 88.8(3)
F1 P1 F4 176.7(4)
F10 P2 F11 91.7(3)
F10 P2 F8 90.6(3)
F11 P2 F8 177.5(3)
F10 P2 F7 178.8(3)
F11 P2 F7 89.1(3)
F8 P2 F7 88.6(3)
F10 P2 F9 89.2(2)
F11 P2 F9 90.1(2)
F8 P2 F9 89.3(2)
F7 P2 F9 90.0(2)
F10 P2 F12 91.3(2)
F11 P2 F12 90.2(2)
F8 P2 F12 90.4(2)
F7 P2 F12 89.6(2)
F9 P2 F12 179.5(2)
F13 P3 F14 93.1(3)
F13 P3 F15 91.6(3)
F14 P3 F15 91.4(3)
F13 P3 F18 89.8(3)
F14 P3 F18 90.0(3)
F15 P3 F18 177.9(3)
F13 P3 F17 88.4(2)
F14 P3 F17 178.5(3)
F15 P3 F17 88.1(2)
F18 P3 F17 90.4(2)
F13 P3 F16 177.7(3)
F14 P3 F16 89.0(3)
F15 P3 F16 89.4(3)
F18 P3 F16 89.2(2)
F17 P3 F16 89.5(3)
C5 N1 N2 104.1(4)
N3 N2 N1 113.2(4)
N3 N2 Ir1 123.3(3)
N1 N2 Ir1 123.2(3)
N2 N3 N4 105.5(4)
N3 N4 C5 108.7(4)
N3 N4 Ir2 114.2(3)
C5 N4 Ir2 136.8(4)
C31 N31 C35 119.8(5)
C31 N31 Ir1 124.1(4)
C35 N31 Ir1 116.1(4)
C36 N40 C40 120.4(5)
C36 N40 Ir1 115.6(4)
C40 N40 Ir1 124.1(4)
C41 N41 C45 119.6(5)
C41 N41 Ir2 124.3(4)
C45 N41 Ir2 115.7(3)
C46 N50 C50 119.0(5)
C46 N50 Ir2 116.1(3)
C50 N50 Ir2 124.8(4)
C2 C1 H1A 109.5
C2 C1 H1B 109.5
H1A C1 H1B 109.5
C2 C1 H1C 109.5
H1A C1 H1C 109.5
H1B C1 H1C 109.5
N5 C2 C1 171.0(19)
N1 C5 N4 108.5(5)
N1 C5 C6 121.5(5)
N4 C5 C6 130.0(5)
C5 C6 H6A 109.5
C5 C6 H6B 109.5
H6A C6 H6B 109.5
C5 C6 H6C 109.5
H6A C6 H6C 109.5
H6B C6 H6C 109.5
C15 C11 C12 106.8(5)
C15 C11 C16 125.8(6)
C12 C11 C16 126.9(5)
C15 C11 Ir1 71.4(3)
C12 C11 Ir1 70.9(3)
C16 C11 Ir1 129.4(4)
C13 C12 C11 108.4(5)
C13 C12 C17 126.6(6)
C11 C12 C17 125.0(6)
C13 C12 Ir1 71.0(3)
C11 C12 Ir1 69.7(3)
C17 C12 Ir1 124.9(4)
C12 C13 C14 108.1(5)
C12 C13 C18 126.2(6)
C14 C13 C18 125.7(6)
C12 C13 Ir1 70.6(3)
C14 C13 Ir1 70.3(3)
C18 C13 Ir1 124.8(5)
C13 C14 C15 107.7(5)
C13 C14 C19 126.2(6)
C15 C14 C19 125.6(6)
C13 C14 Ir1 71.2(3)
C15 C14 Ir1 70.9(3)
C19 C14 Ir1 129.9(4)
C11 C15 C14 109.0(5)
C11 C15 C20 124.3(6)
C14 C15 C20 126.7(6)
C11 C15 Ir1 70.2(3)
C14 C15 Ir1 70.3(3)
C20 C15 Ir1 125.6(4)
C11 C16 H16A 109.5
C11 C16 H16B 109.5
H16A C16 H16B 109.5
C11 C16 H16C 109.5
H16A C16 H16C 109.5
H16B C16 H16C 109.5
C12 C17 H17A 109.5
C12 C17 H17B 109.5
H17A C17 H17B 109.5
C12 C17 H17C 109.5
H17A C17 H17C 109.5
H17B C17 H17C 109.5
C13 C18 H18A 109.5
C13 C18 H18B 109.5
H18A C18 H18B 109.5
C13 C18 H18C 109.5
H18A C18 H18C 109.5
H18B C18 H18C 109.5
C14 C19 H19A 109.5
C14 C19 H19B 109.5
H19A C19 H19B 109.5
C14 C19 H19C 109.5
H19A C19 H19C 109.5
H19B C19 H19C 109.5
C15 C20 H20A 109.5
C15 C20 H20B 109.5
H20A C20 H20B 109.5
C15 C20 H20C 109.5
H20A C20 H20C 109.5
H20B C20 H20C 109.5
C22 C21 C25 107.5(5)
C22 C21 C26 125.2(5)
C25 C21 C26 126.8(5)
C22 C21 Ir2 71.2(3)
C25 C21 Ir2 70.0(3)
C26 C21 Ir2 130.5(4)
C21 C22 C23 108.7(5)
C21 C22 C27 125.0(5)
C23 C22 C27 126.3(5)
C21 C22 Ir2 70.5(3)
C23 C22 Ir2 70.4(3)
C27 C22 Ir2 125.8(4)
C24 C23 C22 108.2(5)
C24 C23 C28 126.0(5)
C22 C23 C28 125.2(5)
C24 C23 Ir2 71.1(3)
C22 C23 Ir2 71.0(3)
C28 C23 Ir2 130.3(4)
C23 C24 C25 107.5(5)
C23 C24 C29 126.4(5)
C25 C24 C29 126.1(5)
C23 C24 Ir2 70.3(3)
C25 C24 Ir2 69.7(3)
C29 C24 Ir2 126.6(4)
C24 C25 C21 108.1(5)
C24 C25 C30 125.1(5)
C21 C25 C30 126.7(5)
C24 C25 Ir2 71.4(3)
C21 C25 Ir2 70.8(3)
C30 C25 Ir2 126.6(4)
C21 C26 H26A 109.5
C21 C26 H26B 109.5
H26A C26 H26B 109.5
C21 C26 H26C 109.5
H26A C26 H26C 109.5
H26B C26 H26C 109.5
C22 C27 H27A 109.5
C22 C27 H27B 109.5
H27A C27 H27B 109.5
C22 C27 H27C 109.5
H27A C27 H27C 109.5
H27B C27 H27C 109.5
C23 C28 H28A 109.5
C23 C28 H28B 109.5
H28A C28 H28B 109.5
C23 C28 H28C 109.5
H28A C28 H28C 109.5
H28B C28 H28C 109.5
C24 C29 H29A 109.5
C24 C29 H29B 109.5
H29A C29 H29B 109.5
C24 C29 H29C 109.5
H29A C29 H29C 109.5
H29B C29 H29C 109.5
C25 C30 H30A 109.5
C25 C30 H30B 109.5
H30A C30 H30B 109.5
C25 C30 H30C 109.5
H30A C30 H30C 109.5
H30B C30 H30C 109.5
N31 C31 C32 121.3(6)
N31 C31 H31 119.3
C32 C31 H31 119.3
C33 C32 C31 119.2(7)
C33 C32 H32 120.4
C31 C32 H32 120.4
C34 C33 C32 118.7(7)
C34 C33 H33 120.7
C32 C33 H33 120.7
C33 C34 C35 121.6(7)
C33 C34 H34 119.2
C35 C34 H34 119.2
N31 C35 C34 119.3(6)
N31 C35 C36 114.7(5)
C34 C35 C36 126.0(6)
N40 C36 C37 119.9(6)
N40 C36 C35 116.5(5)
C37 C36 C35 123.6(6)
C38 C37 C36 120.4(7)
C38 C37 H37 119.8
C36 C37 H37 119.8
C37 C38 C39 119.2(6)
C37 C38 H38 120.4
C39 C38 H38 120.4
C38 C39 C40 117.7(6)
C38 C39 H39 121.1
C40 C39 H39 121.1
N40 C40 C39 122.4(6)
N40 C40 H40 118.8
C39 C40 H40 118.8
N41 C41 C42 122.1(6)
N41 C41 H41 118.9
C42 C41 H41 118.9
C41 C42 C43 118.2(6)
C41 C42 H42 120.9
C43 C42 H42 120.9
C44 C43 C42 120.1(6)
C44 C43 H43 119.9
C42 C43 H43 119.9
C45 C44 C43 118.5(6)
C45 C44 H44 120.8
C43 C44 H44 120.8
N41 C45 C44 121.4(5)
N41 C45 C46 115.1(5)
C44 C45 C46 123.5(5)
N50 C46 C47 121.2(5)
N50 C46 C45 115.1(5)
C47 C46 C45 123.7(5)
C48 C47 C46 119.4(6)
C48 C47 H47 120.3
C46 C47 H47 120.3
C49 C48 C47 119.5(6)
C49 C48 H48 120.2
C47 C48 H48 120.2
C48 C49 C50 118.5(5)
C48 C49 H49 120.7
C50 C49 H49 120.7
N50 C50 C49 122.3(6)
N50 C50 H50 118.8
C49 C50 H50 118.8

loop_
_geom_bond_atom_site_label_1
_geom_bond_atom_site_label_2
_geom_bond_distance
Ir1 N2 2.094(4)
Ir1 N31 2.099(4)
Ir1 N40 2.113(5)
Ir1 C11 2.151(6)
Ir1 C14 2.160(5)
Ir1 C12 2.166(5)
Ir1 C15 2.168(5)
Ir1 C13 2.172(5)
Ir2 N41 2.092(4)
Ir2 N50 2.108(4)
Ir2 N4 2.133(4)
Ir2 C25 2.152(5)
Ir2 C21 2.162(5)
Ir2 C23 2.163(5)
Ir2 C22 2.171(5)
Ir2 C24 2.175(5)
P1 F5 1.563(5)
P1 F6 1.564(6)
P1 F3 1.569(5)
P1 F2 1.572(5)
P1 F1 1.589(5)
P1 F4 1.602(4)
P2 F10 1.564(4)
P2 F11 1.570(4)
P2 F8 1.576(4)
P2 F7 1.579(4)
P2 F9 1.604(4)
P2 F12 1.608(4)
P3 F13 1.569(4)
P3 F14 1.572(4)
P3 F15 1.577(4)
P3 F18 1.581(4)
P3 F17 1.590(4)
P3 F16 1.598(4)
N1 C5 1.334(7)
N1 N2 1.352(6)
N2 N3 1.294(6)
N3 N4 1.338(6)
N4 C5 1.356(7)
N5 C2 1.120(17)
N31 C31 1.348(7)
N31 C35 1.353(7)
N40 C36 1.329(7)
N40 C40 1.334(7)
N41 C41 1.337(7)
N41 C45 1.351(7)
N50 C46 1.336(7)
N50 C50 1.352(7)
C1 C2 1.52(2)
C1 H1A 0.9800
C1 H1B 0.9800
C1 H1C 0.9800
C5 C6 1.474(8)
C6 H6A 0.9800
C6 H6B 0.9800
C6 H6C 0.9800
C11 C15 1.421(8)
C11 C12 1.455(9)
C11 C16 1.508(9)
C12 C13 1.426(8)
C12 C17 1.497(8)
C13 C14 1.428(9)
C13 C18 1.507(9)
C14 C15 1.439(9)
C14 C19 1.498(8)
C15 C20 1.487(9)
C16 H16A 0.9800
C16 H16B 0.9800
C16 H16C 0.9800
C17 H17A 0.9800
C17 H17B 0.9800
C17 H17C 0.9800
C18 H18A 0.9800
C18 H18B 0.9800
C18 H18C 0.9800
C19 H19A 0.9800
C19 H19B 0.9800
C19 H19C 0.9800
C20 H20A 0.9800
C20 H20B 0.9800
C20 H20C 0.9800
C21 C22 1.424(7)
C21 C25 1.447(8)
C21 C26 1.495(8)
C22 C23 1.432(8)
C22 C27 1.473(8)
C23 C24 1.433(8)
C23 C28 1.496(7)
C24 C25 1.440(8)
C24 C29 1.488(8)
C25 C30 1.482(7)
C26 H26A 0.9800
C26 H26B 0.9800
C26 H26C 0.9800
C27 H27A 0.9800
C27 H27B 0.9800
C27 H27C 0.9800
C28 H28A 0.9800
C28 H28B 0.9800
C28 H28C 0.9800
C29 H29A 0.9800
C29 H29B 0.9800
C29 H29C 0.9800
C30 H30A 0.9800
C30 H30B 0.9800
C30 H30C 0.9800
C31 C32 1.371(8)
C31 H31 0.9500
C32 C33 1.370(10)
C32 H32 0.9500
C33 C34 1.359(11)
C33 H33 0.9500
C34 C35 1.367(9)
C34 H34 0.9500
C35 C36 1.466(8)
C36 C37 1.402(9)
C37 C38 1.370(10)
C37 H37 0.9500
C38 C39 1.384(10)
C38 H38 0.9500
C39 C40 1.398(9)
C39 H39 0.9500
C40 H40 0.9500
C41 C42 1.377(8)
C41 H41 0.9500
C42 C43 1.385(9)
C42 H42 0.9500
C43 C44 1.384(9)
C43 H43 0.9500
C44 C45 1.379(8)
C44 H44 0.9500
C45 C46 1.469(8)
C46 C47 1.391(8)
C47 C48 1.377(9)
C47 H47 0.9500
C48 C49 1.372(9)
C48 H48 0.9500
C49 C50 1.381(8)
C49 H49 0.9500
C50 H50 0.9500

loop_
_geom_torsion_atom_site_label_1
_geom_torsion_atom_site_label_2
_geom_torsion_atom_site_label_3
_geom_torsion_atom_site_label_4
_geom_torsion
C5 N1 N2 N3 -1.0(6)
C5 N1 N2 Ir1 -175.2(4)
N31 Ir1 N2 N3 114.6(4)
N40 Ir1 N2 N3 37.2(4)
C11 Ir1 N2 N3 -139.5(4)
C14 Ir1 N2 N3 -68.6(5)
C12 Ir1 N2 N3 -144.9(4)
C15 Ir1 N2 N3 -104.2(4)
C13 Ir1 N2 N3 -62.2(6)
N31 Ir1 N2 N1 -71.7(4)
N40 Ir1 N2 N1 -149.1(4)
C11 Ir1 N2 N1 34.1(5)
C14 Ir1 N2 N1 105.1(4)
C12 Ir1 N2 N1 28.8(7)
C15 Ir1 N2 N1 69.4(4)
C13 Ir1 N2 N1 111.4(5)
N1 N2 N3 N4 0.4(6)
Ir1 N2 N3 N4 174.6(3)
N2 N3 N4 C5 0.3(6)
N2 N3 N4 Ir2 175.3(3)
N41 Ir2 N4 N3 -79.8(4)
N50 Ir2 N4 N3 -156.7(4)
C25 Ir2 N4 N3 94.6(5)
C21 Ir2 N4 N3 95.7(4)
C23 Ir2 N4 N3 25.8(4)
C22 Ir2 N4 N3 62.5(4)
C24 Ir2 N4 N3 13.9(6)
N41 Ir2 N4 C5 93.1(6)
N50 Ir2 N4 C5 16.3(6)
C25 Ir2 N4 C5 -92.4(7)
C21 Ir2 N4 C5 -91.3(6)
C23 Ir2 N4 C5 -161.2(5)
C22 Ir2 N4 C5 -124.5(6)
C24 Ir2 N4 C5 -173.1(5)
N2 Ir1 N31 C31 93.0(5)
N40 Ir1 N31 C31 179.5(5)
C11 Ir1 N31 C31 -17.8(5)
C14 Ir1 N31 C31 -77.1(9)
C12 Ir1 N31 C31 -57.6(5)
C15 Ir1 N31 C31 2.3(6)
C13 Ir1 N31 C31 -88.9(5)
N2 Ir1 N31 C35 -85.3(4)
N40 Ir1 N31 C35 1.1(4)
C11 Ir1 N31 C35 163.8(4)
C14 Ir1 N31 C35 104.6(8)
C12 Ir1 N31 C35 124.1(4)
C15 Ir1 N31 C35 -176.1(4)
C13 Ir1 N31 C35 92.8(4)
N2 Ir1 N40 C36 87.2(4)
N31 Ir1 N40 C36 0.7(4)
C11 Ir1 N40 C36 -103.1(7)
C14 Ir1 N40 C36 -161.5(4)
C12 Ir1 N40 C36 -91.5(4)
C15 Ir1 N40 C36 177.9(4)
C13 Ir1 N40 C36 -122.8(4)
N2 Ir1 N40 C40 -92.7(4)
N31 Ir1 N40 C40 -179.2(5)
C11 Ir1 N40 C40 77.0(8)
C14 Ir1 N40 C40 18.6(5)
C12 Ir1 N40 C40 88.6(5)
C15 Ir1 N40 C40 -2.0(6)
C13 Ir1 N40 C40 57.2(5)
N50 Ir2 N41 C41 179.8(5)
N4 Ir2 N41 C41 87.5(4)
C25 Ir2 N41 C41 -89.6(5)
C21 Ir2 N41 C41 -78.9(8)
C23 Ir2 N41 C41 -18.5(5)
C22 Ir2 N41 C41 2.0(6)
C24 Ir2 N41 C41 -57.2(5)
N50 Ir2 N41 C45 7.1(4)
N4 Ir2 N41 C45 -85.1(4)
C25 Ir2 N41 C45 97.8(4)
C21 Ir2 N41 C45 108.4(7)
C23 Ir2 N41 C45 168.8(4)
C22 Ir2 N41 C45 -170.6(4)
C24 Ir2 N41 C45 130.1(4)
N41 Ir2 N50 C46 -2.3(4)
N4 Ir2 N50 C46 79.3(4)
C25 Ir2 N50 C46 -125.3(4)
C21 Ir2 N50 C46 -164.6(4)
C23 Ir2 N50 C46 -108.4(6)
C22 Ir2 N50 C46 175.6(4)
C24 Ir2 N50 C46 -94.2(4)
N41 Ir2 N50 C50 173.8(5)
N4 Ir2 N50 C50 -104.6(5)
C25 Ir2 N50 C50 50.7(5)
C21 Ir2 N50 C50 11.5(5)
C23 Ir2 N50 C50 67.6(8)
C22 Ir2 N50 C50 -8.4(6)
C24 Ir2 N50 C50 81.8(5)
N2 N1 C5 N4 1.1(6)
N2 N1 C5 C6 -177.7(5)
N3 N4 C5 N1 -1.0(6)
Ir2 N4 C5 N1 -174.2(4)
N3 N4 C5 C6 177.8(6)
Ir2 N4 C5 C6 4.5(10)
N2 Ir1 C11 C15 68.1(4)
N31 Ir1 C11 C15 159.8(3)
N40 Ir1 C11 C15 -100.8(7)
C14 Ir1 C11 C15 -36.8(4)
C12 Ir1 C11 C15 -116.0(5)
C13 Ir1 C11 C15 -79.3(4)
N2 Ir1 C11 C12 -175.8(3)
N31 Ir1 C11 C12 -84.2(4)
N40 Ir1 C11 C12 15.2(8)
C14 Ir1 C11 C12 79.2(4)
C15 Ir1 C11 C12 116.0(5)
C13 Ir1 C11 C12 36.7(3)
N2 Ir1 C11 C16 -53.4(6)
N31 Ir1 C11 C16 38.3(6)
N40 Ir1 C11 C16 137.7(7)
C14 Ir1 C11 C16 -158.3(6)
C12 Ir1 C11 C16 122.5(7)
C15 Ir1 C11 C16 -121.5(7)
C13 Ir1 C11 C16 159.2(6)
C15 C11 C12 C13 2.0(6)
C16 C11 C12 C13 173.7(6)
Ir1 C11 C12 C13 -60.8(4)
C15 C11 C12 C17 -178.1(5)
C16 C11 C12 C17 -6.4(9)
Ir1 C11 C12 C17 119.1(6)
C15 C11 C12 Ir1 62.8(4)
C16 C11 C12 Ir1 -125.5(6)
N2 Ir1 C12 C13 126.7(5)
N31 Ir1 C12 C13 -136.3(4)
N40 Ir1 C12 C13 -55.9(4)
C11 Ir1 C12 C13 118.8(5)
C14 Ir1 C12 C13 37.3(4)
C15 Ir1 C12 C13 80.5(4)
N2 Ir1 C12 C11 7.9(6)
N31 Ir1 C12 C11 104.9(3)
N40 Ir1 C12 C11 -174.7(3)
C14 Ir1 C12 C11 -81.5(4)
C15 Ir1 C12 C11 -38.3(3)
C13 Ir1 C12 C11 -118.8(5)
N2 Ir1 C12 C17 -111.4(6)
N31 Ir1 C12 C17 -14.4(6)
N40 Ir1 C12 C17 66.1(6)
C11 Ir1 C12 C17 -119.3(7)
C14 Ir1 C12 C17 159.2(7)
C15 Ir1 C12 C17 -157.5(7)
C13 Ir1 C12 C17 121.9(8)
C11 C12 C13 C14 -0.5(6)
C17 C12 C13 C14 179.6(5)
Ir1 C12 C13 C14 -60.5(4)
C11 C12 C13 C18 179.4(6)
C17 C12 C13 C18 -0.4(10)
Ir1 C12 C13 C18 119.4(6)
C11 C12 C13 Ir1 60.0(4)
C17 C12 C13 Ir1 -119.9(6)
N2 Ir1 C13 C12 -128.0(4)
N31 Ir1 C13 C12 55.8(4)
N40 Ir1 C13 C12 136.1(4)
C11 Ir1 C13 C12 -37.7(4)
C14 Ir1 C13 C12 -118.5(5)
C15 Ir1 C13 C12 -80.3(4)
N2 Ir1 C13 C14 -9.5(6)
N31 Ir1 C13 C14 174.3(3)
N40 Ir1 C13 C14 -105.5(4)
C11 Ir1 C13 C14 80.8(4)
C12 Ir1 C13 C14 118.5(5)
C15 Ir1 C13 C14 38.2(4)
N2 Ir1 C13 C18 110.8(6)
N31 Ir1 C13 C18 -65.3(6)
N40 Ir1 C13 C18 14.9(6)
C11 Ir1 C13 C18 -158.8(6)
C14 Ir1 C13 C18 120.4(7)
C12 Ir1 C13 C18 -121.2(7)
C15 Ir1 C13 C18 158.6(6)
C12 C13 C14 C15 -1.1(6)
C18 C13 C14 C15 178.9(6)
Ir1 C13 C14 C15 -61.9(4)
C12 C13 C14 C19 -173.1(6)
C18 C13 C14 C19 7.0(10)
Ir1 C13 C14 C19 126.2(6)
C12 C13 C14 Ir1 60.7(4)
C18 C13 C14 Ir1 -119.2(6)
N2 Ir1 C14 C13 174.9(3)
N31 Ir1 C14 C13 -15.7(9)
N40 Ir1 C14 C13 83.2(4)
C11 Ir1 C14 C13 -80.8(4)
C12 Ir1 C14 C13 -37.2(4)
C15 Ir1 C14 C13 -117.2(5)
N2 Ir1 C14 C15 -67.9(4)
N31 Ir1 C14 C15 101.5(8)
N40 Ir1 C14 C15 -159.6(3)
C11 Ir1 C14 C15 36.4(3)
C12 Ir1 C14 C15 80.0(4)
C13 Ir1 C14 C15 117.2(5)
N2 Ir1 C14 C19 53.0(7)
N31 Ir1 C14 C19 -137.6(7)
N40 Ir1 C14 C19 -38.7(7)
C11 Ir1 C14 C19 157.3(7)
C12 Ir1 C14 C19 -159.1(7)
C15 Ir1 C14 C19 120.9(8)
C13 Ir1 C14 C19 -121.9(8)
C12 C11 C15 C14 -2.7(6)
C16 C11 C15 C14 -174.5(6)
Ir1 C11 C15 C14 59.7(4)
C12 C11 C15 C20 177.4(5)
C16 C11 C15 C20 5.6(9)
Ir1 C11 C15 C20 -120.1(6)
C12 C11 C15 Ir1 -62.5(4)
C16 C11 C15 Ir1 125.7(6)
C13 C14 C15 C11 2.4(6)
C19 C14 C15 C11 174.4(6)
Ir1 C14 C15 C11 -59.7(4)
C13 C14 C15 C20 -177.7(5)
C19 C14 C15 C20 -5.7(9)
Ir1 C14 C15 C20 120.2(6)
C13 C14 C15 Ir1 62.1(4)
C19 C14 C15 Ir1 -125.9(6)
N2 Ir1 C15 C11 -119.9(4)
N31 Ir1 C15 C11 -32.0(5)
N40 Ir1 C15 C11 152.4(4)
C14 Ir1 C15 C11 119.8(5)
C12 Ir1 C15 C11 39.2(4)
C13 Ir1 C15 C11 82.0(4)
N2 Ir1 C15 C14 120.3(3)
N31 Ir1 C15 C14 -151.8(3)
N40 Ir1 C15 C14 32.5(5)
C11 Ir1 C15 C14 -119.8(5)
C12 Ir1 C15 C14 -80.6(4)
C13 Ir1 C15 C14 -37.8(3)
N2 Ir1 C15 C20 -1.3(6)
N31 Ir1 C15 C20 86.6(6)
N40 Ir1 C15 C20 -89.1(6)
C11 Ir1 C15 C20 118.6(7)
C14 Ir1 C15 C20 -121.6(7)
C12 Ir1 C15 C20 157.8(7)
C13 Ir1 C15 C20 -159.4(6)
N41 Ir2 C21 C22 103.5(6)
N50 Ir2 C21 C22 -159.7(3)
N4 Ir2 C21 C22 -61.8(4)
C25 Ir2 C21 C22 117.5(5)
C23 Ir2 C21 C22 37.0(3)
C24 Ir2 C21 C22 79.7(4)
N41 Ir2 C21 C25 -14.0(8)
N50 Ir2 C21 C25 82.9(3)
N4 Ir2 C21 C25 -179.2(3)
C23 Ir2 C21 C25 -80.5(3)
C22 Ir2 C21 C25 -117.5(5)
C24 Ir2 C21 C25 -37.8(3)
N41 Ir2 C21 C26 -135.9(6)
N50 Ir2 C21 C26 -39.0(6)
N4 Ir2 C21 C26 58.9(6)
C25 Ir2 C21 C26 -121.8(7)
C23 Ir2 C21 C26 157.7(6)
C22 Ir2 C21 C26 120.7(7)
C24 Ir2 C21 C26 -159.6(6)
C25 C21 C22 C23 0.6(6)
C26 C21 C22 C23 172.9(6)
Ir2 C21 C22 C23 -60.3(4)
C25 C21 C22 C27 -178.5(6)
C26 C21 C22 C27 -6.2(10)
Ir2 C21 C22 C27 120.6(6)
C25 C21 C22 Ir2 61.0(4)
C26 C21 C22 Ir2 -126.8(6)
N41 Ir2 C22 C21 -151.7(3)
N50 Ir2 C22 C21 31.8(5)
N4 Ir2 C22 C21 126.8(3)
C25 Ir2 C22 C21 -38.3(3)
C23 Ir2 C22 C21 -119.2(5)
C24 Ir2 C22 C21 -81.5(4)
N41 Ir2 C22 C23 -32.5(5)
N50 Ir2 C22 C23 150.9(3)
N4 Ir2 C22 C23 -114.0(3)
C25 Ir2 C22 C23 80.8(3)
C21 Ir2 C22 C23 119.2(5)
C24 Ir2 C22 C23 37.6(3)
N41 Ir2 C22 C27 88.7(6)
N50 Ir2 C22 C27 -87.8(6)
N4 Ir2 C22 C27 7.2(5)
C25 Ir2 C22 C27 -157.9(6)
C21 Ir2 C22 C27 -119.6(6)
C23 Ir2 C22 C27 121.2(6)
C24 Ir2 C22 C27 158.9(6)
C21 C22 C23 C24 -1.4(6)
C27 C22 C23 C24 177.7(6)
Ir2 C22 C23 C24 -61.7(4)
C21 C22 C23 C28 -173.3(5)
C27 C22 C23 C28 5.8(9)
Ir2 C22 C23 C28 126.4(6)
C21 C22 C23 Ir2 60.3(4)
C27 C22 C23 Ir2 -120.6(6)
N41 Ir2 C23 C24 -82.3(3)
N50 Ir2 C23 C24 19.0(8)
N4 Ir2 C23 C24 -169.1(3)
C25 Ir2 C23 C24 37.6(3)
C21 Ir2 C23 C24 81.1(3)
C22 Ir2 C23 C24 117.8(5)
N41 Ir2 C23 C22 159.9(3)
N50 Ir2 C23 C22 -98.8(6)
N4 Ir2 C23 C22 73.1(3)
C25 Ir2 C23 C22 -80.2(3)
C21 Ir2 C23 C22 -36.8(3)
C24 Ir2 C23 C22 -117.8(5)
N41 Ir2 C23 C28 39.4(5)
N50 Ir2 C23 C28 140.7(6)
N4 Ir2 C23 C28 -47.5(5)
C25 Ir2 C23 C28 159.2(6)
C21 Ir2 C23 C28 -157.3(6)
C22 Ir2 C23 C28 -120.5(7)
C24 Ir2 C23 C28 121.6(6)
C22 C23 C24 C25 1.6(6)
C28 C23 C24 C25 173.4(5)
Ir2 C23 C24 C25 -60.0(4)
C22 C23 C24 C29 -176.9(5)
C28 C23 C24 C29 -5.1(9)
Ir2 C23 C24 C29 121.5(6)
C22 C23 C24 Ir2 61.6(4)
C28 C23 C24 Ir2 -126.6(6)
N41 Ir2 C24 C23 106.8(3)
N50 Ir2 C24 C23 -173.0(3)
N4 Ir2 C24 C23 18.4(5)
C25 Ir2 C24 C23 -118.3(5)
C21 Ir2 C24 C23 -80.2(3)
C22 Ir2 C24 C23 -37.6(3)
N41 Ir2 C24 C25 -134.9(3)
N50 Ir2 C24 C25 -54.7(4)
N4 Ir2 C24 C25 136.7(4)
C21 Ir2 C24 C25 38.1(3)
C23 Ir2 C24 C25 118.3(5)
C22 Ir2 C24 C25 80.6(3)
N41 Ir2 C24 C29 -14.5(5)
N50 Ir2 C24 C29 65.8(6)
N4 Ir2 C24 C29 -102.9(6)
C25 Ir2 C24 C29 120.5(6)
C21 Ir2 C24 C29 158.5(6)
C23 Ir2 C24 C29 -121.3(6)
C22 Ir2 C24 C29 -158.9(6)
C23 C24 C25 C21 -1.2(6)
C29 C24 C25 C21 177.3(5)
Ir2 C24 C25 C21 -61.6(4)
C23 C24 C25 C30 -177.4(5)
C29 C24 C25 C30 1.1(9)
Ir2 C24 C25 C30 122.2(6)
C23 C24 C25 Ir2 60.4(4)
C29 C24 C25 Ir2 -121.1(6)
C22 C21 C25 C24 0.4(6)
C26 C21 C25 C24 -171.8(6)
Ir2 C21 C25 C24 62.0(4)
C22 C21 C25 C30 176.5(5)
C26 C21 C25 C30 4.4(10)
Ir2 C21 C25 C30 -121.8(6)
C22 C21 C25 Ir2 -61.7(4)
C26 C21 C25 Ir2 126.2(6)
N41 Ir2 C25 C24 57.4(4)
N50 Ir2 C25 C24 136.9(3)
N4 Ir2 C25 C24 -116.0(5)
C21 Ir2 C25 C24 -117.6(5)
C23 Ir2 C25 C24 -37.3(3)
C22 Ir2 C25 C24 -80.1(3)
N41 Ir2 C25 C21 175.0(3)
N50 Ir2 C25 C21 -105.4(3)
N4 Ir2 C25 C21 1.6(6)
C23 Ir2 C25 C21 80.3(3)
C22 Ir2 C25 C21 37.5(3)
C24 Ir2 C25 C21 117.6(5)
N41 Ir2 C25 C30 -63.0(6)
N50 Ir2 C25 C30 16.5(5)
N4 Ir2 C25 C30 123.6(5)
C21 Ir2 C25 C30 121.9(6)
C23 Ir2 C25 C30 -157.7(6)
C22 Ir2 C25 C30 159.5(6)
C24 Ir2 C25 C30 -120.4(7)
C35 N31 C31 C32 -1.4(9)
Ir1 N31 C31 C32 -179.6(5)
N31 C31 C32 C33 2.9(11)
C31 C32 C33 C34 -2.0(12)
C32 C33 C34 C35 -0.4(13)
C31 N31 C35 C34 -1.0(9)
Ir1 N31 C35 C34 177.3(5)
C31 N31 C35 C36 178.9(5)
Ir1 N31 C35 C36 -2.7(6)
C33 C34 C35 N31 1.9(11)
C33 C34 C35 C36 -178.0(7)
C40 N40 C36 C37 -1.1(8)
Ir1 N40 C36 C37 179.0(4)
C40 N40 C36 C35 177.6(5)
Ir1 N40 C36 C35 -2.4(6)
N31 C35 C36 N40 3.3(8)
C34 C35 C36 N40 -176.7(6)
N31 C35 C36 C37 -178.1(5)
C34 C35 C36 C37 1.9(10)
N40 C36 C37 C38 1.3(10)
C35 C36 C37 C38 -177.3(6)
C36 C37 C38 C39 0.1(10)
C37 C38 C39 C40 -1.5(10)
C36 N40 C40 C39 -0.4(9)
Ir1 N40 C40 C39 179.5(4)
C38 C39 C40 N40 1.8(9)
C45 N41 C41 C42 0.4(8)
Ir2 N41 C41 C42 -172.0(4)
N41 C41 C42 C43 2.0(9)
C41 C42 C43 C44 -1.8(10)
C42 C43 C44 C45 -0.7(10)
C41 N41 C45 C44 -3.0(8)
Ir2 N41 C45 C44 170.0(4)
C41 N41 C45 C46 176.4(5)
Ir2 N41 C45 C46 -10.6(6)
C43 C44 C45 N41 3.2(9)
C43 C44 C45 C46 -176.2(6)
C50 N50 C46 C47 -0.3(8)
Ir2 N50 C46 C47 176.0(4)
C50 N50 C46 C45 -178.8(5)
Ir2 N50 C46 C45 -2.5(6)
N41 C45 C46 N50 8.6(7)
C44 C45 C46 N50 -172.0(5)
N41 C45 C46 C47 -169.8(5)
C44 C45 C46 C47 9.6(9)
N50 C46 C47 C48 -0.4(9)
C45 C46 C47 C48 177.9(5)
C46 C47 C48 C49 0.3(9)
C47 C48 C49 C50 0.6(9)
C46 N50 C50 C49 1.3(8)
Ir2 N50 C50 C49 -174.7(4)
C48 C49 C50 N50 -1.4(9)
